data_7054901
loop_
_publ_author_name
'Rausch, Janek'
'Apostolidis, Christos'
'Walter, Olaf'
'Lorenz, Volker'
'Hrib, Cristian G.'
'Hilfert, Liane'
'K\"uhling, Marcel'
'Busse, Sabine'
'Edelmann, Frank T.'

_publ_section_title
;
 One ligand fits all: lanthanide and actinide sandwich complexes
 comprising the 1,4-bis(trimethylsilyl)cyclooctatetraenyl
 (=COT&#x2032;&#x2032;) ligand
;
_journal_issue 10
_journal_name_full 'New J. Chem.'
_journal_page_first 7656
_journal_paper_doi 10.1039/C5NJ00991J
_journal_volume 39
_journal_year 2015
_chemical_formula_moiety 'C68 H128 Si12 U2'
_chemical_formula_sum 'C68 H128 Si12 U2'
_chemical_formula_weight 1758.84
_chemical_name_systematic
;
 ?
;
_space_group_crystal_system monoclinic
_space_group_IT_number 14
_space_group_name_Hall '-P 2ybc'
_space_group_name_H-M_alt 'P 1 21/c 1'
_symmetry_space_group_name_Hall '-P 2ybc'
_symmetry_space_group_name_H-M 'P 1 21/c 1'
_atom_sites_solution_hydrogens geom
_audit_creation_method SHELXL-2013
_audit_update_record
;
2015-02-16 deposited with the CCDC.
2015-06-03 downloaded from the CCDC.
;
_cell_angle_alpha 90
_cell_angle_beta 107.923(2)
_cell_angle_gamma 90
_cell_formula_units_Z 4
_cell_length_a 23.381(3)
_cell_length_b 21.170(3)
_cell_length_c 18.125(2)
_cell_measurement_reflns_used 9413
_cell_measurement_temperature 200(2)
_cell_measurement_theta_max 26.29
_cell_measurement_theta_min 2.362
_cell_volume 8536.1(19)
_computing_cell_refinement 'APEX II (Bruker, 2007)'
_computing_data_collection 'APEX II (Bruker, 2007)'
_computing_data_reduction 'SAINT (Bruker, 2007)'
_computing_molecular_graphics 'XPMA (Zsolnai, 1996), ORTEP (Farrugia, 1997)'
_computing_publication_material 'publCIF (Westrip, 2010)'
_computing_structure_refinement 'SHELXL-97 (Sheldrick, 2008)'
_computing_structure_solution 'SHELXS-97 (Sheldrick, 2008)'
_diffrn_ambient_temperature 200(2)
_diffrn_detector_area_resol_mean 66
_diffrn_measured_fraction_theta_full 1.000
_diffrn_measured_fraction_theta_max 0.998
_diffrn_measurement_device_type 'Bruker Apex II Quazar'
_diffrn_measurement_method 'combined omega- and phi-scan'
_diffrn_radiation_source 'Microfocus Source'
_diffrn_radiation_type MoK\a
_diffrn_radiation_wavelength 0.71073
_diffrn_reflns_av_R_equivalents 0.0511
_diffrn_reflns_av_unetI/netI 0.0324
_diffrn_reflns_laue_measured_fraction_full 1.000
_diffrn_reflns_laue_measured_fraction_max 0.998
_diffrn_reflns_limit_h_max 28
_diffrn_reflns_limit_h_min -29
_diffrn_reflns_limit_k_max 26
_diffrn_reflns_limit_k_min -26
_diffrn_reflns_limit_l_max 22
_diffrn_reflns_limit_l_min -22
_diffrn_reflns_number 140146
_diffrn_reflns_point_group_measured_fraction_full 1.000
_diffrn_reflns_point_group_measured_fraction_max 0.998
_diffrn_reflns_theta_full 25.000
_diffrn_reflns_theta_max 26.386
_diffrn_reflns_theta_min 1.328
_exptl_absorpt_coefficient_mu 3.991
_exptl_absorpt_correction_T_max 0.9244
_exptl_absorpt_correction_T_min 0.5024
_exptl_absorpt_correction_type multi-scan
_exptl_absorpt_process_details (sadabs)
_exptl_crystal_colour 'dark red'
_exptl_crystal_density_diffrn 1.369
_exptl_crystal_density_method 'not measured'
_exptl_crystal_description needle
_exptl_crystal_F_000 3552
_exptl_crystal_size_max 0.200
_exptl_crystal_size_mid 0.080
_exptl_crystal_size_min 0.020
_refine_diff_density_max 3.547
_refine_diff_density_min -1.851
_refine_diff_density_rms 0.133
_refine_ls_extinction_method none
_refine_ls_goodness_of_fit_ref 1.128
_refine_ls_hydrogen_treatment mixed
_refine_ls_matrix_type full
_refine_ls_number_parameters 735
_refine_ls_number_reflns 17466
_refine_ls_number_restraints 150
_refine_ls_restrained_S_all 1.142
_refine_ls_R_factor_all 0.0856
_refine_ls_R_factor_gt 0.0421
_refine_ls_shift/su_max 0.002
_refine_ls_shift/su_mean 0.000
_refine_ls_structure_factor_coef Fsqd
_refine_ls_weighting_details
;
 w=1/[\s^2^(Fo^2^)+(0.0255P)^2^+57.2472P]
 where P=(Fo^2^+2Fc^2^)/3
;
_refine_ls_weighting_scheme calc
_refine_ls_wR_factor_gt 0.0858
_refine_ls_wR_factor_ref 0.1127
_reflns_Friedel_coverage 0.000
_reflns_number_gt 11618
_reflns_number_total 17466
_reflns_threshold_expression 'I > 2\s(I)'
_cod_data_source_file c5nj00991j1.cif
_cod_data_source_block cait32
_cod_depositor_comments 'Adding full bibliography for 7054898--7054908.cif.'
_cod_original_cell_volume 8536.3(18)
_cod_database_code 7054901
_shelx_space_group_comment
;
The symmetry employed for this shelxl refinement is uniquely defined
by the following loop, which should always be used as a source of
symmetry information in preference to the above space-group names.
They are only intended as comments.
;
_shelx_estimated_absorpt_t_min 0.502
_shelx_estimated_absorpt_t_max 0.924
_shelxl_version_number 2013-2

loop_
_space_group_symop_operation_xyz
'x, y, z'
'-x, y+1/2, -z+1/2'
'-x, -y, -z'
'x, -y-1/2, z-1/2'

loop_
_atom_site_label
_atom_site_type_symbol
_atom_site_fract_x
_atom_site_fract_y
_atom_site_fract_z
_atom_site_U_iso_or_equiv
_atom_site_adp_type
_atom_site_occupancy
_atom_site_site_symmetry_order
_atom_site_calc_flag
_atom_site_refinement_flags_posn
_atom_site_refinement_flags_adp
_atom_site_refinement_flags_occupancy
_atom_site_disorder_assembly
_atom_site_disorder_group
U1 U 0.58408(2) 0.73537(2) 0.97107(2) 0.03394(7) Uani 1 1 d . . . . .
U2 U 0.09017(2) 0.76490(2) 0.60811(2) 0.03127(7) Uani 1 1 d . . . . .
Si1 Si 0.44632(11) 0.83721(12) 1.03745(13) 0.0539(6) Uani 1 1 d . . . . .
Si2 Si 0.43214(12) 0.61297(12) 0.89844(15) 0.0612(7) Uani 1 1 d . . . . .
Si3 Si 0.70416(14) 0.66171(16) 1.1863(2) 0.0908(10) Uani 1 1 d D . . . .
Si4 Si 0.67099(12) 0.59984(11) 0.86020(15) 0.0613(7) Uani 1 1 d D . . . .
Si5 Si 0.49444(12) 0.86797(12) 0.78433(14) 0.0593(6) Uani 1 1 d . . . . .
Si6 Si 0.69381(13) 0.90020(12) 1.02286(16) 0.0660(7) Uani 1 1 d D . . . .
Si7 Si 0.17809(10) 0.90618(10) 0.77856(12) 0.0468(5) Uani 1 1 d . . . . .
Si8 Si 0.20016(11) 0.60146(11) 0.64726(15) 0.0568(6) Uani 1 1 d . . . . .
Si9 Si -0.00055(10) 0.63967(11) 0.72553(12) 0.0497(5) Uani 1 1 d . . . . .
Si10 Si -0.06595(10) 0.88458(11) 0.55207(14) 0.0521(6) Uani 1 1 d . . . . .
Si11 Si -0.04638(11) 0.65891(12) 0.43012(14) 0.0586(6) Uani 1 1 d D . . . .
Si12 Si 0.20793(10) 0.84292(10) 0.48545(13) 0.0475(5) Uani 1 1 d D . . . .
C1 C 0.4996(3) 0.7699(3) 1.0374(4) 0.0384(15) Uani 1 1 d . . . . .
C2 C 0.4752(3) 0.7188(4) 0.9875(4) 0.0434(17) Uani 1 1 d . . . . .
H2 H 0.4353 0.7276 0.9560 0.045(9) Uiso 1 1 calc R U . . .
C3 C 0.4939(4) 0.6576(4) 0.9713(4) 0.0462(18) Uani 1 1 d . . . . .
C4 C 0.5478(4) 0.6238(3) 1.0047(5) 0.051(2) Uani 1 1 d . . . . .
H4 H 0.5462 0.5830 0.9824 0.045(9) Uiso 1 1 calc R U . . .
C5 C 0.6030(4) 0.6345(4) 1.0619(5) 0.053(2) Uani 1 1 d . . . . .
H5 H 0.6290 0.5992 1.0670 0.045(9) Uiso 1 1 calc R U . . .
C6 C 0.6305(3) 0.6828(4) 1.1136(4) 0.0485(19) Uani 1 1 d . . . . .
C7 C 0.6094(3) 0.7434(4) 1.1247(4) 0.0454(18) Uani 1 1 d . . . . .
H7 H 0.6388 0.7665 1.1632 0.045(9) Uiso 1 1 calc R U . . .
C8 C 0.5560(3) 0.7790(4) 1.0936(4) 0.0427(17) Uani 1 1 d . . . . .
H8 H 0.5591 0.8196 1.1166 0.045(9) Uiso 1 1 calc R U . . .
C9 C 0.6926(4) 0.7745(4) 0.9734(5) 0.052(2) Uani 1 1 d . . . . .
H9 H 0.7292 0.7792 1.0144 0.047(9) Uiso 1 1 calc R U . . .
C10 C 0.6574(4) 0.8308(4) 0.9618(5) 0.0492(19) Uani 1 1 d . . . . .
C11 C 0.6009(4) 0.8455(4) 0.9080(5) 0.051(2) Uani 1 1 d . . . . .
H11 H 0.5899 0.8879 0.9144 0.047(9) Uiso 1 1 calc R U . . .
C12 C 0.5559(4) 0.8157(4) 0.8475(4) 0.0462(18) Uani 1 1 d . . . . .
C13 C 0.5505(4) 0.7524(4) 0.8179(4) 0.0479(19) Uani 1 1 d . . . . .
H13 H 0.5131 0.7456 0.7790 0.047(9) Uiso 1 1 calc R U . . .
C14 C 0.5867(3) 0.6976(3) 0.8321(4) 0.0442(17) Uani 1 1 d . . . . .
H14 H 0.5673 0.6633 0.8003 0.047(9) Uiso 1 1 calc R U . . .
C15 C 0.6438(4) 0.6803(3) 0.8808(4) 0.0448(18) Uani 1 1 d . . . . .
C16 C 0.6872(3) 0.7139(4) 0.9402(4) 0.0459(18) Uani 1 1 d . . . . .
H16 H 0.7217 0.6888 0.9637 0.047(9) Uiso 1 1 calc R U . . .
C17 C 0.1640(3) 0.6712(3) 0.6785(4) 0.0400(16) Uani 1 1 d . . . . .
C18 C 0.1074(3) 0.6577(3) 0.6892(4) 0.0425(17) Uani 1 1 d . . . . .
H18 H 0.0960 0.6151 0.6760 0.040(8) Uiso 1 1 calc R U . . .
C19 C 0.0630(3) 0.6896(3) 0.7139(4) 0.0418(17) Uani 1 1 d . . . . .
C20 C 0.0592(3) 0.7542(3) 0.7374(4) 0.0419(17) Uani 1 1 d . . . . .
H20 H 0.0224 0.7621 0.7477 0.040(8) Uiso 1 1 calc R U . . .
C21 C 0.0956(3) 0.8085(3) 0.7491(4) 0.0395(16) Uani 1 1 d . . . . .
H21 H 0.0774 0.8432 0.7663 0.040(8) Uiso 1 1 calc R U . . .
C22 C 0.1522(3) 0.8246(3) 0.7421(4) 0.0389(16) Uani 1 1 d . . . . .
C23 C 0.1941(3) 0.7887(3) 0.7177(4) 0.0411(16) Uani 1 1 d . . . . .
H23 H 0.2287 0.8131 0.7195 0.040(8) Uiso 1 1 calc R U . . .
C24 C 0.1987(3) 0.7273(3) 0.6917(4) 0.0417(17) Uani 1 1 d . . . . .
H24 H 0.2352 0.7216 0.6796 0.040(8) Uiso 1 1 calc R U . . .
C25 C 0.0496(3) 0.8742(3) 0.5427(4) 0.0374(15) Uani 1 1 d . . . . .
H25 H 0.0466 0.9146 0.5640 0.044(10) Uiso 1 1 calc R U . . .
C26 C 0.1054(3) 0.8659(3) 0.5290(4) 0.0362(15) Uani 1 1 d . . . . .
H26 H 0.1298 0.9025 0.5429 0.040(8) Uiso 1 1 calc R U . . .
C27 C 0.1347(3) 0.8179(3) 0.5002(4) 0.0383(16) Uani 1 1 d . . . . .
C28 C 0.1158(3) 0.7556(3) 0.4739(4) 0.0418(17) Uani 1 1 d . . . . .
H28 H 0.1457 0.7337 0.4584 0.044(10) Uiso 1 1 calc R U . . .
C29 C 0.0647(3) 0.7183(4) 0.4652(4) 0.0445(18) Uani 1 1 d . . . . .
H29 H 0.0700 0.6769 0.4484 0.044(10) Uiso 1 1 calc R U . . .
C30 C 0.0068(3) 0.7258(3) 0.4746(4) 0.0432(17) Uani 1 1 d . . . . .
C31 C -0.0191(3) 0.7757(4) 0.5039(4) 0.0431(17) Uani 1 1 d . . . . .
H31 H -0.0585 0.7653 0.5045 0.044(10) Uiso 1 1 calc R U . . .
C32 C -0.0028(3) 0.8378(3) 0.5330(4) 0.0401(16) Uani 1 1 d . . . . .
C33 C 0.4402(5) 0.8465(6) 1.1358(6) 0.095(4) Uani 1 1 d . . . . .
H33A H 0.4802 0.8543 1.1725 0.18(2) Uiso 1 1 calc R U . . .
H33B H 0.4235 0.8079 1.1507 0.18(2) Uiso 1 1 calc R U . . .
H33C H 0.4138 0.8823 1.1366 0.18(2) Uiso 1 1 calc R U . . .
C34 C 0.4757(6) 0.9144(5) 1.0115(8) 0.108(4) Uani 1 1 d . . . . .
H34A H 0.4797 0.9113 0.9594 0.18(2) Uiso 1 1 calc R U . . .
H34B H 0.5150 0.9235 1.0490 0.18(2) Uiso 1 1 calc R U . . .
H34C H 0.4475 0.9484 1.0126 0.18(2) Uiso 1 1 calc R U . . .
C35 C 0.3700(5) 0.8238(6) 0.9697(7) 0.103(4) Uani 1 1 d . . . . .
H35A H 0.3723 0.8185 0.9170 0.18(2) Uiso 1 1 calc R U . . .
H35B H 0.3444 0.8601 0.9712 0.18(2) Uiso 1 1 calc R U . . .
H35C H 0.3528 0.7856 0.9851 0.18(2) Uiso 1 1 calc R U . . .
C36 C 0.3852(6) 0.6663(6) 0.8207(6) 0.114(5) Uani 1 1 d . . . . .
H36A H 0.4104 0.6852 0.7922 0.143(17) Uiso 1 1 calc R U . . .
H36B H 0.3678 0.6998 0.8444 0.143(17) Uiso 1 1 calc R U . . .
H36C H 0.3528 0.6418 0.7849 0.143(17) Uiso 1 1 calc R U . . .
C37 C 0.3841(5) 0.5777(6) 0.9515(6) 0.091(4) Uani 1 1 d . . . . .
H37A H 0.3513 0.5541 0.9152 0.143(17) Uiso 1 1 calc R U . . .
H37B H 0.3674 0.6112 0.9759 0.143(17) Uiso 1 1 calc R U . . .
H37C H 0.4082 0.5490 0.9915 0.143(17) Uiso 1 1 calc R U . . .
C38 C 0.4612(6) 0.5485(7) 0.8502(9) 0.144(7) Uani 1 1 d . . . . .
H38A H 0.4870 0.5664 0.8221 0.143(17) Uiso 1 1 calc R U . . .
H38B H 0.4274 0.5263 0.8137 0.143(17) Uiso 1 1 calc R U . . .
H38C H 0.4844 0.5187 0.8894 0.143(17) Uiso 1 1 calc R U . . .
C39 C 0.7603(7) 0.7261(7) 1.1881(11) 0.077(6) Uiso 0.5 1 d D . P A 1
H39A H 0.7990 0.7155 1.2261 0.080 Uiso 0.5 1 calc R U P A 1
H39B H 0.7457 0.7662 1.2025 0.080 Uiso 0.5 1 calc R U P A 1
H39C H 0.7654 0.7301 1.1366 0.080 Uiso 0.5 1 calc R U P A 1
C40 C 0.7041(11) 0.6492(9) 1.2865(8) 0.132(10) Uiso 0.5 1 d D . P A 1
H40A H 0.7448 0.6388 1.3192 0.080 Uiso 0.5 1 calc R U P A 1
H40B H 0.6769 0.6144 1.2879 0.080 Uiso 0.5 1 calc R U P A 1
H40C H 0.6904 0.6878 1.3058 0.080 Uiso 0.5 1 calc R U P A 1
C41 C 0.7355(9) 0.5895(6) 1.1535(12) 0.093(7) Uiso 0.5 1 d D . P A 1
H41A H 0.7741 0.5786 1.1916 0.080 Uiso 0.5 1 calc R U P A 1
H41B H 0.7415 0.5977 1.1031 0.080 Uiso 0.5 1 calc R U P A 1
H41C H 0.7074 0.5543 1.1485 0.080 Uiso 0.5 1 calc R U P A 1
C39X C 0.7440(11) 0.7276(10) 1.2494(13) 0.183(16) Uiso 0.5 1 d D . P A 2
H39D H 0.7816 0.7119 1.2856 0.080 Uiso 0.5 1 calc R U P A 2
H39E H 0.7184 0.7445 1.2787 0.080 Uiso 0.5 1 calc R U P A 2
H39F H 0.7528 0.7611 1.2172 0.080 Uiso 0.5 1 calc R U P A 2
C40X C 0.6795(9) 0.6067(8) 1.2529(10) 0.084(6) Uiso 0.5 1 d D . P A 2
H40D H 0.7148 0.5923 1.2946 0.080 Uiso 0.5 1 calc R U P A 2
H40E H 0.6588 0.5701 1.2233 0.080 Uiso 0.5 1 calc R U P A 2
H40F H 0.6521 0.6290 1.2753 0.080 Uiso 0.5 1 calc R U P A 2
C41X C 0.7598(8) 0.6175(8) 1.1532(13) 0.104(8) Uiso 0.5 1 d D . P A 2
H41D H 0.7960 0.6102 1.1972 0.080 Uiso 0.5 1 calc R U P A 2
H41E H 0.7703 0.6420 1.1133 0.080 Uiso 0.5 1 calc R U P A 2
H41F H 0.7426 0.5769 1.1314 0.080 Uiso 0.5 1 calc R U P A 2
C42 C 0.6186(7) 0.5479(7) 0.7924(8) 0.075(5) Uiso 0.5 1 d D . P B 1
H42A H 0.6388 0.5083 0.7877 0.080 Uiso 0.5 1 calc R U P B 1
H42B H 0.6042 0.5684 0.7415 0.080 Uiso 0.5 1 calc R U P B 1
H42C H 0.5844 0.5390 0.8112 0.080 Uiso 0.5 1 calc R U P B 1
C43 C 0.7062(7) 0.5551(8) 0.9517(7) 0.077(6) Uiso 0.5 1 d D . P B 1
H43A H 0.7341 0.5827 0.9894 0.080 Uiso 0.5 1 calc R U P B 1
H43B H 0.7282 0.5187 0.9407 0.080 Uiso 0.5 1 calc R U P B 1
H43C H 0.6749 0.5403 0.9731 0.080 Uiso 0.5 1 calc R U P B 1
C44 C 0.7342(6) 0.6180(8) 0.8210(8) 0.069(5) Uiso 0.5 1 d D . P B 1
H44A H 0.7629 0.6462 0.8569 0.080 Uiso 0.5 1 calc R U P B 1
H44B H 0.7184 0.6387 0.7704 0.080 Uiso 0.5 1 calc R U P B 1
H44C H 0.7546 0.5788 0.8151 0.080 Uiso 0.5 1 calc R U P B 1
C42X C 0.6340(7) 0.5857(9) 0.7537(6) 0.085(6) Uiso 0.5 1 d D . P B 2
H42D H 0.5903 0.5895 0.7418 0.080 Uiso 0.5 1 calc R U P B 2
H42E H 0.6440 0.5432 0.7402 0.080 Uiso 0.5 1 calc R U P B 2
H42F H 0.6484 0.6170 0.7237 0.080 Uiso 0.5 1 calc R U P B 2
C43X C 0.6444(8) 0.5334(8) 0.9087(10) 0.097(7) Uiso 0.5 1 d D . P B 2
H43D H 0.6011 0.5379 0.9005 0.080 Uiso 0.5 1 calc R U P B 2
H43E H 0.6659 0.5341 0.9644 0.080 Uiso 0.5 1 calc R U P B 2
H43F H 0.6521 0.4932 0.8867 0.080 Uiso 0.5 1 calc R U P B 2
C44X C 0.7518(5) 0.5905(10) 0.8782(10) 0.101(7) Uiso 0.5 1 d D . P B 2
H44D H 0.7604 0.5472 0.8657 0.080 Uiso 0.5 1 calc R U P B 2
H44E H 0.7730 0.5991 0.9330 0.080 Uiso 0.5 1 calc R U P B 2
H44F H 0.7654 0.6202 0.8457 0.080 Uiso 0.5 1 calc R U P B 2
C45 C 0.5080(7) 0.9527(5) 0.8172(7) 0.117(5) Uani 1 1 d . . . . .
H45A H 0.5482 0.9656 0.8172 0.143(17) Uiso 1 1 calc R U . . .
H45B H 0.5049 0.9566 0.8698 0.143(17) Uiso 1 1 calc R U . . .
H45C H 0.4778 0.9798 0.7818 0.143(17) Uiso 1 1 calc R U . . .
C46 C 0.4980(5) 0.8651(5) 0.6836(5) 0.085(3) Uani 1 1 d . . . . .
H46A H 0.5382 0.8779 0.6831 0.143(17) Uiso 1 1 calc R U . . .
H46B H 0.4680 0.8939 0.6509 0.143(17) Uiso 1 1 calc R U . . .
H46C H 0.4898 0.8220 0.6635 0.143(17) Uiso 1 1 calc R U . . .
C47 C 0.4186(5) 0.8429(7) 0.7827(8) 0.122(5) Uani 1 1 d . . . . .
H47A H 0.4156 0.8443 0.8354 0.143(17) Uiso 1 1 calc R U . . .
H47B H 0.4112 0.7997 0.7626 0.143(17) Uiso 1 1 calc R U . . .
H47C H 0.3886 0.8714 0.7493 0.143(17) Uiso 1 1 calc R U . . .
C48 C 0.7733(5) 0.8946(12) 1.0791(11) 0.119(9) Uiso 0.5 1 d D . P C 1
H48A H 0.7862 0.9340 1.1077 0.080 Uiso 0.5 1 calc R U P C 1
H48B H 0.7972 0.8874 1.0440 0.080 Uiso 0.5 1 calc R U P C 1
H48C H 0.7792 0.8594 1.1158 0.080 Uiso 0.5 1 calc R U P C 1
C49 C 0.6846(9) 0.9701(8) 0.9586(11) 0.111(8) Uiso 0.5 1 d D . P C 1
H49A H 0.7033 1.0070 0.9894 0.080 Uiso 0.5 1 calc R U P C 1
H49B H 0.6417 0.9783 0.9339 0.080 Uiso 0.5 1 calc R U P C 1
H49C H 0.7040 0.9620 0.9187 0.080 Uiso 0.5 1 calc R U P C 1
C50 C 0.6518(8) 0.9196(10) 1.0921(9) 0.093(7) Uiso 0.5 1 d D . P C 1
H50A H 0.6708 0.9559 1.1239 0.080 Uiso 0.5 1 calc R U P C 1
H50B H 0.6525 0.8831 1.1257 0.080 Uiso 0.5 1 calc R U P C 1
H50C H 0.6101 0.9300 1.0632 0.080 Uiso 0.5 1 calc R U P C 1
C48X C 0.7427(8) 0.8736(10) 1.1200(8) 0.104(8) Uiso 0.5 1 d D . P C 2
H48D H 0.7612 0.9104 1.1510 0.080 Uiso 0.5 1 calc R U P C 2
H48E H 0.7743 0.8457 1.1135 0.080 Uiso 0.5 1 calc R U P C 2
H48F H 0.7184 0.8506 1.1466 0.080 Uiso 0.5 1 calc R U P C 2
C49X C 0.7450(8) 0.9350(10) 0.9744(12) 0.125(10) Uiso 0.5 1 d D . P C 2
H49D H 0.7654 0.9717 1.0041 0.080 Uiso 0.5 1 calc R U P C 2
H49E H 0.7220 0.9483 0.9219 0.080 Uiso 0.5 1 calc R U P C 2
H49F H 0.7750 0.9035 0.9716 0.080 Uiso 0.5 1 calc R U P C 2
C50X C 0.6458(9) 0.9628(8) 1.0403(11) 0.103(8) Uiso 0.5 1 d D . P C 2
H50D H 0.6708 0.9957 1.0726 0.080 Uiso 0.5 1 calc R U P C 2
H50E H 0.6187 0.9451 1.0670 0.080 Uiso 0.5 1 calc R U P C 2
H50F H 0.6220 0.9811 0.9907 0.080 Uiso 0.5 1 calc R U P C 2
C51 C 0.1297(6) 0.9702(4) 0.7251(8) 0.122(6) Uani 1 1 d . . . . .
H51A H 0.1279 0.9686 0.6704 0.29(4) Uiso 1 1 calc R U . . .
H51B H 0.1462 1.0110 0.7472 0.29(4) Uiso 1 1 calc R U . . .
H51C H 0.0891 0.9652 0.7292 0.29(4) Uiso 1 1 calc R U . . .
C52 C 0.2552(6) 0.9234(6) 0.7734(11) 0.155(7) Uani 1 1 d . . . . .
H52A H 0.2547 0.9231 0.7191 0.29(4) Uiso 1 1 calc R U . . .
H52B H 0.2832 0.8910 0.8023 0.29(4) Uiso 1 1 calc R U . . .
H52C H 0.2683 0.9650 0.7962 0.29(4) Uiso 1 1 calc R U . . .
C53 C 0.1812(9) 0.9088(6) 0.8804(7) 0.192(10) Uani 1 1 d . . . . .
H53A H 0.2068 0.8745 0.9087 0.29(4) Uiso 1 1 calc R U . . .
H53B H 0.1406 0.9039 0.8844 0.29(4) Uiso 1 1 calc R U . . .
H53C H 0.1979 0.9495 0.9029 0.29(4) Uiso 1 1 calc R U . . .
C54 C 0.2587(5) 0.6267(5) 0.6022(7) 0.086(3) Uani 1 1 d . . . . .
H54A H 0.2767 0.5893 0.5865 0.17(2) Uiso 1 1 calc R U . . .
H54B H 0.2899 0.6510 0.6400 0.17(2) Uiso 1 1 calc R U . . .
H54C H 0.2400 0.6530 0.5567 0.17(2) Uiso 1 1 calc R U . . .
C55 C 0.2384(7) 0.5555(6) 0.7362(8) 0.132(6) Uani 1 1 d . . . . .
H55A H 0.2580 0.5185 0.7223 0.17(2) Uiso 1 1 calc R U . . .
H55B H 0.2087 0.5417 0.7610 0.17(2) Uiso 1 1 calc R U . . .
H55C H 0.2686 0.5821 0.7723 0.17(2) Uiso 1 1 calc R U . . .
C56 C 0.1450(5) 0.5518(5) 0.5758(8) 0.110(5) Uani 1 1 d . . . . .
H56A H 0.1658 0.5160 0.5610 0.17(2) Uiso 1 1 calc R U . . .
H56B H 0.1251 0.5770 0.5297 0.17(2) Uiso 1 1 calc R U . . .
H56C H 0.1149 0.5359 0.5988 0.17(2) Uiso 1 1 calc R U . . .
C57 C 0.0079(5) 0.6325(6) 0.8288(5) 0.090(4) Uani 1 1 d . . . . .
H57A H -0.0249 0.6067 0.8356 0.150(18) Uiso 1 1 calc R U . . .
H57B H 0.0066 0.6746 0.8507 0.150(18) Uiso 1 1 calc R U . . .
H57C H 0.0465 0.6124 0.8554 0.150(18) Uiso 1 1 calc R U . . .
C58 C -0.0004(7) 0.5593(5) 0.6844(8) 0.125(6) Uani 1 1 d . . . . .
H58A H -0.0050 0.5626 0.6290 0.150(18) Uiso 1 1 calc R U . . .
H58B H -0.0338 0.5347 0.6916 0.150(18) Uiso 1 1 calc R U . . .
H58C H 0.0377 0.5382 0.7110 0.150(18) Uiso 1 1 calc R U . . .
C59 C -0.0746(5) 0.6772(6) 0.6782(7) 0.112(5) Uani 1 1 d . . . . .
H59A H -0.0806 0.6816 0.6225 0.150(18) Uiso 1 1 calc R U . . .
H59B H -0.0756 0.7190 0.7009 0.150(18) Uiso 1 1 calc R U . . .
H59C H -0.1066 0.6508 0.6863 0.150(18) Uiso 1 1 calc R U . . .
C60 C -0.0412(5) 0.9302(7) 0.6433(7) 0.139(7) Uani 1 1 d . . . . .
H60A H -0.0261 0.9012 0.6871 0.143(17) Uiso 1 1 calc R U . . .
H60B H -0.0753 0.9541 0.6496 0.143(17) Uiso 1 1 calc R U . . .
H60C H -0.0092 0.9594 0.6416 0.143(17) Uiso 1 1 calc R U . . .
C61 C -0.0937(5) 0.9412(5) 0.4705(7) 0.087(3) Uani 1 1 d . . . . .
H61A H -0.1074 0.9179 0.4215 0.143(17) Uiso 1 1 calc R U . . .
H61B H -0.0611 0.9700 0.4695 0.143(17) Uiso 1 1 calc R U . . .
H61C H -0.1272 0.9656 0.4777 0.143(17) Uiso 1 1 calc R U . . .
C62 C -0.1302(5) 0.8332(5) 0.5544(8) 0.107(5) Uani 1 1 d . . . . .
H62A H -0.1438 0.8086 0.5064 0.143(17) Uiso 1 1 calc R U . . .
H62B H -0.1633 0.8596 0.5593 0.143(17) Uiso 1 1 calc R U . . .
H62C H -0.1173 0.8045 0.5989 0.143(17) Uiso 1 1 calc R U . . .
C63 C -0.0795(8) 0.6817(10) 0.3273(6) 0.090(7) Uiso 0.5 1 d D . P D 1
H63A H -0.1002 0.7223 0.3242 0.080 Uiso 0.5 1 calc R U P D 1
H63B H -0.1083 0.6493 0.3002 0.080 Uiso 0.5 1 calc R U P D 1
H63C H -0.0476 0.6854 0.3030 0.080 Uiso 0.5 1 calc R U P D 1
C64 C -0.0080(9) 0.5822(7) 0.4329(11) 0.102(8) Uiso 0.5 1 d D . P D 1
H64A H 0.0094 0.5686 0.4869 0.080 Uiso 0.5 1 calc R U P D 1
H64B H 0.0241 0.5867 0.4089 0.080 Uiso 0.5 1 calc R U P D 1
H64C H -0.0370 0.5506 0.4044 0.080 Uiso 0.5 1 calc R U P D 1
C65 C -0.1089(6) 0.6465(9) 0.4709(10) 0.082(6) Uiso 0.5 1 d D . P D 1
H65A H -0.0926 0.6352 0.5259 0.080 Uiso 0.5 1 calc R U P D 1
H65B H -0.1348 0.6123 0.4428 0.080 Uiso 0.5 1 calc R U P D 1
H65C H -0.1325 0.6855 0.4658 0.080 Uiso 0.5 1 calc R U P D 1
C63X C -0.0501(8) 0.6480(9) 0.3276(6) 0.082(6) Uiso 0.5 1 d D . P D 2
H63D H -0.0635 0.6874 0.2990 0.080 Uiso 0.5 1 calc R U P D 2
H63E H -0.0786 0.6141 0.3046 0.080 Uiso 0.5 1 calc R U P D 2
H63F H -0.0102 0.6368 0.3247 0.080 Uiso 0.5 1 calc R U P D 2
C64X C -0.0230(9) 0.5832(7) 0.4808(11) 0.107(8) Uiso 0.5 1 d D . P D 2
H64D H -0.0209 0.5878 0.5354 0.080 Uiso 0.5 1 calc R U P D 2
H64E H 0.0165 0.5713 0.4774 0.080 Uiso 0.5 1 calc R U P D 2
H64F H -0.0524 0.5504 0.4566 0.080 Uiso 0.5 1 calc R U P D 2
C65X C -0.1239(6) 0.6760(10) 0.4315(11) 0.094(7) Uiso 0.5 1 d D . P D 2
H65D H -0.1377 0.7159 0.4045 0.080 Uiso 0.5 1 calc R U P D 2
H65E H -0.1243 0.6792 0.4853 0.080 Uiso 0.5 1 calc R U P D 2
H65F H -0.1508 0.6418 0.4053 0.080 Uiso 0.5 1 calc R U P D 2
C66 C 0.1900(7) 0.9150(5) 0.4229(7) 0.058(4) Uiso 0.5 1 d D . P E 1
H66A H 0.1587 0.9049 0.3743 0.080 Uiso 0.5 1 calc R U P E 1
H66B H 0.2262 0.9293 0.4114 0.080 Uiso 0.5 1 calc R U P E 1
H66C H 0.1758 0.9485 0.4501 0.080 Uiso 0.5 1 calc R U P E 1
C67 C 0.2365(7) 0.7819(6) 0.4322(8) 0.068(5) Uiso 0.5 1 d D . P E 1
H67A H 0.2054 0.7720 0.3834 0.080 Uiso 0.5 1 calc R U P E 1
H67B H 0.2470 0.7437 0.4639 0.080 Uiso 0.5 1 calc R U P E 1
H67C H 0.2723 0.7980 0.4210 0.080 Uiso 0.5 1 calc R U P E 1
C68 C 0.2667(6) 0.8630(7) 0.5761(6) 0.064(5) Uiso 0.5 1 d D . P E 1
H68A H 0.3034 0.8756 0.5645 0.080 Uiso 0.5 1 calc R U P E 1
H68B H 0.2752 0.8261 0.6105 0.080 Uiso 0.5 1 calc R U P E 1
H68C H 0.2529 0.8980 0.6018 0.080 Uiso 0.5 1 calc R U P E 1
C66X C 0.2121(10) 0.9299(4) 0.4747(10) 0.108(8) Uiso 0.5 1 d D . P E 2
H66D H 0.2506 0.9411 0.4674 0.080 Uiso 0.5 1 calc R U P E 2
H66E H 0.2086 0.9507 0.5215 0.080 Uiso 0.5 1 calc R U P E 2
H66F H 0.1791 0.9439 0.4297 0.080 Uiso 0.5 1 calc R U P E 2
C67X C 0.2164(7) 0.8048(7) 0.3970(6) 0.060(4) Uiso 0.5 1 d D . P E 2
H67D H 0.2545 0.8181 0.3898 0.080 Uiso 0.5 1 calc R U P E 2
H67E H 0.1830 0.8175 0.3517 0.080 Uiso 0.5 1 calc R U P E 2
H67F H 0.2162 0.7588 0.4027 0.080 Uiso 0.5 1 calc R U P E 2
C68X C 0.2745(6) 0.8187(8) 0.5687(7) 0.076(6) Uiso 0.5 1 d D . P E 2
H68D H 0.3115 0.8326 0.5589 0.080 Uiso 0.5 1 calc R U P E 2
H68E H 0.2749 0.7727 0.5741 0.080 Uiso 0.5 1 calc R U P E 2
H68F H 0.2719 0.8383 0.6165 0.080 Uiso 0.5 1 calc R U P E 2

loop_
_atom_site_aniso_label
_atom_site_aniso_U_11
_atom_site_aniso_U_22
_atom_site_aniso_U_33
_atom_site_aniso_U_23
_atom_site_aniso_U_13
_atom_site_aniso_U_12
U1 0.03662(14) 0.02770(13) 0.03964(14) 0.00129(11) 0.01491(11) 0.00219(11)
U2 0.03217(13) 0.02547(12) 0.03570(13) -0.00081(10) 0.00977(10) 0.00019(10)
Si1 0.0519(14) 0.0595(15) 0.0537(13) -0.0028(11) 0.0211(11) 0.0174(11)
Si2 0.0684(16) 0.0556(15) 0.0640(15) -0.0200(12) 0.0266(13) -0.0263(12)
Si3 0.0705(19) 0.088(2) 0.096(2) 0.0231(18) -0.0015(16) 0.0340(17)
Si4 0.0877(19) 0.0415(13) 0.0684(15) 0.0041(11) 0.0439(14) 0.0215(12)
Si5 0.0815(18) 0.0513(14) 0.0499(13) 0.0148(11) 0.0275(12) 0.0257(13)
Si6 0.0754(18) 0.0471(14) 0.0838(18) -0.0155(13) 0.0368(15) -0.0240(13)
Si7 0.0567(13) 0.0341(11) 0.0442(11) -0.0042(9) 0.0074(10) -0.0088(10)
Si8 0.0562(14) 0.0402(12) 0.0720(16) -0.0061(11) 0.0168(12) 0.0144(11)
Si9 0.0554(13) 0.0476(13) 0.0461(12) 0.0018(10) 0.0156(10) -0.0152(10)
Si10 0.0409(12) 0.0511(13) 0.0655(14) 0.0078(11) 0.0182(11) 0.0145(10)
Si11 0.0616(15) 0.0554(14) 0.0541(13) -0.0102(11) 0.0110(11) -0.0264(12)
Si12 0.0449(12) 0.0490(13) 0.0550(13) -0.0057(10) 0.0247(10) -0.0090(10)
C1 0.038(4) 0.041(4) 0.039(4) -0.002(3) 0.016(3) 0.000(3)
C2 0.037(4) 0.053(5) 0.042(4) -0.003(3) 0.016(3) -0.003(3)
C3 0.057(5) 0.041(4) 0.050(4) -0.012(3) 0.032(4) -0.015(4)
C4 0.078(6) 0.028(4) 0.061(5) -0.002(3) 0.041(5) -0.004(4)
C5 0.066(6) 0.040(4) 0.060(5) 0.014(4) 0.028(4) 0.013(4)
C6 0.049(5) 0.047(5) 0.049(4) 0.007(4) 0.014(4) 0.008(4)
C7 0.044(4) 0.052(5) 0.035(4) 0.003(3) 0.004(3) 0.002(4)
C8 0.049(4) 0.044(4) 0.037(4) -0.004(3) 0.015(3) 0.005(3)
C9 0.044(4) 0.054(5) 0.064(5) -0.012(4) 0.023(4) -0.003(4)
C10 0.051(5) 0.040(4) 0.065(5) -0.002(4) 0.030(4) -0.009(4)
C11 0.071(6) 0.032(4) 0.062(5) 0.000(4) 0.036(4) 0.004(4)
C12 0.060(5) 0.039(4) 0.044(4) 0.006(3) 0.023(4) 0.010(4)
C13 0.054(5) 0.057(5) 0.034(4) 0.007(3) 0.016(3) 0.009(4)
C14 0.055(5) 0.040(4) 0.040(4) -0.001(3) 0.017(3) 0.005(3)
C15 0.057(5) 0.035(4) 0.053(4) 0.001(3) 0.031(4) 0.004(3)
C16 0.035(4) 0.051(5) 0.057(5) -0.006(4) 0.022(3) 0.002(3)
C17 0.039(4) 0.038(4) 0.040(4) 0.000(3) 0.007(3) 0.008(3)
C18 0.053(5) 0.028(4) 0.044(4) 0.000(3) 0.011(3) 0.002(3)
C19 0.046(4) 0.036(4) 0.044(4) 0.001(3) 0.013(3) -0.007(3)
C20 0.042(4) 0.047(4) 0.042(4) -0.005(3) 0.021(3) -0.003(3)
C21 0.047(4) 0.033(4) 0.039(4) -0.005(3) 0.015(3) 0.001(3)
C22 0.045(4) 0.031(4) 0.036(4) 0.000(3) 0.006(3) 0.000(3)
C23 0.045(4) 0.037(4) 0.038(4) -0.002(3) 0.008(3) -0.003(3)
C24 0.035(4) 0.049(5) 0.040(4) 0.001(3) 0.009(3) 0.003(3)
C25 0.041(4) 0.032(4) 0.038(4) 0.006(3) 0.010(3) 0.009(3)
C26 0.036(4) 0.033(4) 0.040(4) -0.001(3) 0.012(3) -0.003(3)
C27 0.039(4) 0.039(4) 0.038(4) -0.003(3) 0.014(3) -0.003(3)
C28 0.044(4) 0.045(4) 0.041(4) -0.003(3) 0.019(3) 0.000(3)
C29 0.046(4) 0.042(4) 0.043(4) -0.010(3) 0.010(3) -0.004(3)
C30 0.046(4) 0.044(4) 0.040(4) -0.007(3) 0.014(3) -0.009(3)
C31 0.031(4) 0.055(5) 0.040(4) -0.002(3) 0.006(3) -0.005(3)
C32 0.039(4) 0.044(4) 0.036(4) 0.005(3) 0.010(3) 0.005(3)
C33 0.110(9) 0.122(10) 0.063(6) 0.007(6) 0.041(6) 0.052(8)
C34 0.126(11) 0.058(7) 0.164(12) 0.015(7) 0.082(10) 0.026(7)
C35 0.061(7) 0.115(10) 0.112(9) -0.020(8) -0.001(6) 0.033(7)
C36 0.138(11) 0.110(10) 0.062(7) 0.000(6) -0.015(7) -0.060(9)
C37 0.075(7) 0.104(9) 0.090(8) -0.001(7) 0.022(6) -0.044(6)
C38 0.109(10) 0.150(13) 0.184(15) -0.127(12) 0.058(10) -0.047(9)
C45 0.195(14) 0.060(7) 0.084(8) 0.001(6) 0.027(9) 0.063(8)
C46 0.122(9) 0.083(7) 0.054(6) 0.022(5) 0.034(6) 0.031(7)
C47 0.095(9) 0.159(13) 0.129(11) 0.074(10) 0.058(8) 0.047(9)
C51 0.122(10) 0.036(5) 0.151(12) -0.025(6) -0.043(9) 0.011(6)
C52 0.101(10) 0.075(9) 0.29(2) -0.068(11) 0.056(12) -0.033(8)
C53 0.41(3) 0.099(10) 0.068(8) -0.047(7) 0.079(13) -0.137(15)
C54 0.076(7) 0.080(7) 0.110(9) -0.016(6) 0.043(6) 0.018(6)
C55 0.181(15) 0.086(9) 0.134(11) 0.042(8) 0.056(11) 0.083(10)
C56 0.079(8) 0.084(8) 0.177(13) -0.077(9) 0.052(8) -0.012(6)
C57 0.105(8) 0.114(9) 0.056(6) 0.000(6) 0.032(6) -0.052(7)
C58 0.187(14) 0.071(8) 0.161(12) -0.052(8) 0.120(11) -0.070(9)
C59 0.073(8) 0.119(10) 0.126(10) 0.040(8) 0.003(7) -0.035(7)
C60 0.080(8) 0.209(16) 0.119(10) -0.068(11) 0.017(7) 0.069(10)
C61 0.073(7) 0.067(7) 0.129(9) 0.046(7) 0.043(7) 0.029(5)
C62 0.065(7) 0.080(8) 0.199(14) 0.048(8) 0.076(8) 0.025(6)

loop_
_atom_type_symbol
_atom_type_description
_atom_type_scat_dispersion_real
_atom_type_scat_dispersion_imag
_atom_type_scat_source
C C 0.0033 0.0016 'International Tables Vol C Tables 4.2.6.8 and 6.1.1.4'
H H 0.0000 0.0000 'International Tables Vol C Tables 4.2.6.8 and 6.1.1.4'
Si Si 0.0817 0.0704 'International Tables Vol C Tables 4.2.6.8 and 6.1.1.4'
U U -9.6767 9.6646 'International Tables Vol C Tables 4.2.6.8 and 6.1.1.4'

loop_
_geom_angle_atom_site_label_1
_geom_angle_atom_site_label_2
_geom_angle_atom_site_label_3
_geom_angle
C4 U1 C5 30.8(3)
C4 U1 C9 130.4(3)
C5 U1 C9 105.4(3)
C4 U1 C14 93.0(2)
C5 U1 C14 107.3(2)
C9 U1 C14 79.0(2)
C4 U1 C13 110.3(3)
C5 U1 C13 134.0(3)
C9 U1 C13 87.1(3)
C14 U1 C13 30.8(2)
C4 U1 C8 86.5(2)
C5 U1 C8 78.4(2)
C9 U1 C8 110.9(2)
C14 U1 C8 167.3(2)
C13 U1 C8 138.7(2)
C4 U1 C7 78.5(2)
C5 U1 C7 57.4(2)
C9 U1 C7 93.4(2)
C14 U1 C7 160.8(2)
C13 U1 C7 167.8(2)
C8 U1 C7 30.8(2)
C4 U1 C3 30.8(2)
C5 U1 C3 59.0(3)
C9 U1 C3 160.2(2)
C14 U1 C3 93.7(2)
C13 U1 C3 96.0(2)
C8 U1 C3 79.4(2)
C7 U1 C3 87.7(2)
C4 U1 C2 58.2(2)
C5 U1 C2 78.9(2)
C9 U1 C2 167.3(2)
C14 U1 C2 111.5(2)
C13 U1 C2 98.5(2)
C8 U1 C2 57.8(2)
C7 U1 C2 78.8(2)
C3 U1 C2 30.9(2)
C4 U1 C16 105.7(2)
C5 U1 C16 90.2(2)
C9 U1 C16 30.6(2)
C14 U1 C16 57.8(2)
C13 U1 C16 78.5(2)
C8 U1 C16 134.5(2)
C7 U1 C16 107.7(2)
C3 U1 C16 131.0(2)
C2 U1 C16 161.8(2)
C4 U1 C11 167.4(3)
C5 U1 C11 161.5(3)
C9 U1 C11 58.0(3)
C14 U1 C11 79.0(2)
C13 U1 C11 58.2(2)
C8 U1 C11 99.2(2)
C7 U1 C11 112.1(2)
C3 U1 C11 139.1(3)
C2 U1 C11 115.5(2)
C16 U1 C11 78.4(2)
C4 U1 C10 160.4(3)
C5 U1 C10 131.1(3)
C9 U1 C10 30.9(2)
C14 U1 C10 88.0(2)
C13 U1 C10 79.8(3)
C8 U1 C10 96.7(2)
C7 U1 C10 94.4(2)
C3 U1 C10 168.7(3)
C2 U1 C10 138.8(2)
C16 U1 C10 58.8(2)
C11 U1 C10 30.6(2)
C25 U2 C24 132.0(2)
C25 U2 C26 30.9(2)
C24 U2 C26 106.7(2)
C25 U2 C29 86.9(2)
C24 U2 C29 109.5(2)
C26 U2 C29 78.5(2)
C25 U2 C18 165.1(2)
C24 U2 C18 58.2(2)
C26 U2 C18 163.6(2)
C29 U2 C18 99.9(2)
C25 U2 C20 108.2(2)
C24 U2 C20 86.8(2)
C26 U2 C20 131.3(2)
C29 U2 C20 141.6(2)
C18 U2 C20 58.6(2)
C25 U2 C23 106.7(2)
C24 U2 C23 30.5(2)
C26 U2 C23 90.4(2)
C29 U2 C23 132.4(2)
C18 U2 C23 78.6(2)
C20 U2 C23 78.1(2)
C25 U2 C32 30.8(2)
C24 U2 C32 162.2(2)
C26 U2 C32 58.9(2)
C29 U2 C32 79.3(2)
C18 U2 C32 137.2(2)
C20 U2 C32 95.6(2)
C23 U2 C32 132.9(2)
C25 U2 C31 58.4(2)
C24 U2 C31 165.4(2)
C26 U2 C31 78.9(2)
C29 U2 C31 57.7(2)
C18 U2 C31 114.3(2)
C20 U2 C31 99.7(2)
C23 U2 C31 163.7(2)
C32 U2 C31 30.8(2)
C25 U2 C17 162.2(2)
C24 U2 C17 30.8(2)
C26 U2 C17 132.7(2)
C29 U2 C17 96.2(2)
C18 U2 C17 30.9(2)
C20 U2 C17 80.1(2)
C23 U2 C17 58.7(2)
C32 U2 C17 166.8(2)
C31 U2 C17 137.2(2)
C25 U2 C21 91.8(2)
C24 U2 C21 78.6(2)
C26 U2 C21 105.2(2)
C29 U2 C21 170.1(2)
C18 U2 C21 79.2(2)
C20 U2 C21 30.5(2)
C23 U2 C21 57.4(2)
C32 U2 C21 94.6(2)
C31 U2 C21 113.4(2)
C17 U2 C21 88.0(2)
C25 U2 C28 78.9(2)
C24 U2 C28 93.1(2)
C26 U2 C28 57.8(2)
C29 U2 C28 30.4(2)
C18 U2 C28 113.5(2)
C20 U2 C28 170.5(2)
C23 U2 C28 106.4(2)
C32 U2 C28 87.4(2)
C31 U2 C28 78.4(2)
C17 U2 C28 94.9(2)
C21 U2 C28 158.4(2)
C33 Si1 C35 108.2(6)
C33 Si1 C34 106.9(6)
C35 Si1 C34 108.5(6)
C33 Si1 C1 109.1(4)
C35 Si1 C1 112.6(4)
C34 Si1 C1 111.2(4)
C37 Si2 C38 108.4(6)
C37 Si2 C36 109.0(6)
C38 Si2 C36 107.7(7)
C37 Si2 C3 107.2(4)
C38 Si2 C3 112.7(5)
C36 Si2 C3 111.7(4)
C41X Si3 C39X 108.1(6)
C40 Si3 C41 108.5(6)
C40 Si3 C39 107.4(5)
C41 Si3 C39 104.9(5)
C41X Si3 C40X 106.2(5)
C39X Si3 C40X 105.3(6)
C40 Si3 C6 116.7(9)
C41X Si3 C6 118.6(8)
C39X Si3 C6 115.6(10)
C41 Si3 C6 109.6(8)
C39 Si3 C6 108.9(7)
C40X Si3 C6 101.6(7)
C44X Si4 C43X 108.1(5)
C42 Si4 C44 108.4(5)
C42 Si4 C43 108.4(5)
C44 Si4 C43 105.0(5)
C44X Si4 C42X 106.9(5)
C43X Si4 C42X 104.4(5)
C42 Si4 C15 118.7(7)
C44X Si4 C15 116.9(8)
C43X Si4 C15 113.9(7)
C44 Si4 C15 104.0(6)
C43 Si4 C15 111.4(6)
C42X Si4 C15 105.6(7)
C47 Si5 C46 108.0(6)
C47 Si5 C45 110.2(7)
C46 Si5 C45 106.8(5)
C47 Si5 C12 112.9(5)
C46 Si5 C12 108.7(4)
C45 Si5 C12 110.0(5)
C50X Si6 C49X 108.5(6)
C48 Si6 C49 107.6(6)
C48 Si6 C50 107.2(6)
C49 Si6 C50 105.3(5)
C50X Si6 C48X 106.6(5)
C49X Si6 C48X 105.7(6)
C50X Si6 C10 118.6(8)
C48 Si6 C10 118.5(8)
C49X Si6 C10 106.0(8)
C49 Si6 C10 108.1(8)
C50 Si6 C10 109.4(7)
C48X Si6 C10 110.8(8)
C53 Si7 C51 109.6(8)
C53 Si7 C52 107.8(8)
C51 Si7 C52 106.1(7)
C53 Si7 C22 107.0(4)
C51 Si7 C22 114.4(4)
C52 Si7 C22 111.8(5)
C56 Si8 C55 110.8(7)
C56 Si8 C17 112.2(4)
C55 Si8 C17 106.9(5)
C56 Si8 C54 107.6(5)
C55 Si8 C54 107.8(6)
C17 Si8 C54 111.4(4)
C57 Si9 C59 107.4(6)
C57 Si9 C58 108.8(6)
C59 Si9 C58 108.8(7)
C57 Si9 C19 108.7(4)
C59 Si9 C19 111.3(4)
C58 Si9 C19 111.7(4)
C60 Si10 C61 108.1(6)
C60 Si10 C62 108.4(7)
C61 Si10 C62 107.9(5)
C60 Si10 C32 112.9(4)
C61 Si10 C32 107.0(4)
C62 Si10 C32 112.2(4)
C64X Si11 C63X 107.9(5)
C63 Si11 C64 107.8(5)
C63 Si11 C65 107.6(5)
C64 Si11 C65 107.6(5)
C64X Si11 C65X 107.6(5)
C63X Si11 C65X 107.1(5)
C64X Si11 C30 112.5(8)
C63 Si11 C30 104.5(7)
C63X Si11 C30 110.1(7)
C64 Si11 C30 113.3(7)
C65 Si11 C30 115.6(7)
C65X Si11 C30 111.4(7)
C68 Si12 C67 109.6(5)
C66X Si12 C67X 108.5(5)
C68 Si12 C66 108.6(5)
C67 Si12 C66 107.5(5)
C66X Si12 C68X 107.3(5)
C67X Si12 C68X 107.0(5)
C68 Si12 C27 113.5(6)
C67 Si12 C27 111.5(6)
C66X Si12 C27 111.8(8)
C67X Si12 C27 110.0(6)
C66 Si12 C27 105.7(6)
C68X Si12 C27 111.9(6)
C8 C1 C2 132.1(7)
C8 C1 Si1 111.5(5)
C2 C1 Si1 116.1(5)
C8 C1 U1 73.1(4)
C2 C1 U1 73.4(4)
Si1 C1 U1 140.6(3)
C1 C2 C3 137.6(7)
C1 C2 U1 76.1(4)
C3 C2 U1 74.5(4)
C4 C3 C2 131.4(7)
C4 C3 Si2 115.9(6)
C2 C3 Si2 112.4(6)
C4 C3 U1 73.3(4)
C2 C3 U1 74.5(4)
Si2 C3 U1 137.9(4)
C5 C4 C3 137.0(7)
C5 C4 U1 74.9(4)
C3 C4 U1 75.9(4)
C6 C5 C4 137.7(8)
C6 C5 U1 77.4(4)
C4 C5 U1 74.4(4)
C5 C6 C7 130.5(7)
C5 C6 Si3 115.5(6)
C7 C6 Si3 113.7(6)
C5 C6 U1 72.3(4)
C7 C6 U1 73.0(4)
Si3 C6 U1 141.3(4)
C6 C7 C8 136.9(7)
C6 C7 U1 76.6(4)
C8 C7 U1 74.5(4)
C1 C8 C7 136.8(7)
C1 C8 U1 76.5(4)
C7 C8 U1 74.6(4)
C16 C9 C10 136.7(8)
C16 C9 U1 75.5(4)
C10 C9 U1 75.8(4)
C11 C10 C9 131.2(7)
C11 C10 Si6 113.1(6)
C9 C10 Si6 115.5(6)
C11 C10 U1 74.3(4)
C9 C10 U1 73.3(4)
Si6 C10 U1 137.1(4)
C12 C11 C10 138.7(7)
C12 C11 U1 76.7(4)
C10 C11 U1 75.1(4)
C11 C12 C13 131.8(7)
C11 C12 Si5 116.9(6)
C13 C12 Si5 110.9(6)
C11 C12 U1 73.0(4)
C13 C12 U1 72.3(4)
Si5 C12 U1 143.9(4)
C14 C13 C12 136.0(8)
C14 C13 U1 74.4(4)
C12 C13 U1 76.9(4)
C15 C14 C13 136.9(7)
C15 C14 U1 77.2(4)
C13 C14 U1 74.8(4)
C14 C15 C16 131.7(7)
C14 C15 Si4 115.0(6)
C16 C15 Si4 113.2(6)
C14 C15 U1 72.6(4)
C16 C15 U1 73.1(4)
Si4 C15 U1 140.3(4)
C9 C16 C15 136.8(7)
C9 C16 U1 73.9(4)
C15 C16 U1 76.3(4)
C24 C17 C18 130.9(7)
C24 C17 Si8 115.0(5)
C18 C17 Si8 114.0(5)
C24 C17 U2 73.3(4)
C18 C17 U2 74.0(4)
Si8 C17 U2 136.3(3)
C19 C18 C17 138.3(7)
C19 C18 U2 76.6(4)
C17 C18 U2 75.1(4)
C18 C19 C20 131.4(7)
C18 C19 Si9 116.4(5)
C20 C19 Si9 112.0(5)
C18 C19 U2 72.8(4)
C20 C19 U2 72.7(4)
Si9 C19 U2 140.5(3)
C21 C20 C19 136.7(7)
C21 C20 U2 75.4(4)
C19 C20 U2 76.2(4)
C20 C21 C22 136.6(7)
C20 C21 U2 74.1(4)
C22 C21 U2 76.6(4)
C21 C22 C23 131.1(6)
C21 C22 Si7 113.6(5)
C23 C22 Si7 115.1(5)
C21 C22 U2 73.2(4)
C23 C22 U2 72.7(4)
Si7 C22 U2 139.8(3)
C24 C23 C22 137.6(7)
C24 C23 U2 73.8(4)
C22 C23 U2 77.0(4)
C23 C24 C17 137.4(7)
C23 C24 U2 75.7(4)
C17 C24 U2 75.9(4)
C26 C25 C32 136.4(7)
C26 C25 U2 75.3(4)
C32 C25 U2 75.9(4)
C25 C26 C27 137.2(7)
C25 C26 U2 73.8(4)
C27 C26 U2 77.3(4)
C26 C27 C28 130.9(6)
C26 C27 Si12 114.4(5)
C28 C27 Si12 114.4(5)
C26 C27 U2 72.3(4)
C28 C27 U2 73.3(4)
Si12 C27 U2 141.3(3)
C29 C28 C27 136.4(7)
C29 C28 U2 73.9(4)
C27 C28 U2 76.2(4)
C28 C29 C30 137.3(7)
C28 C29 U2 75.7(4)
C30 C29 U2 77.2(4)
C31 C30 C29 131.8(7)
C31 C30 Si11 115.0(5)
C29 C30 Si11 112.9(5)
C31 C30 U2 73.1(4)
C29 C30 U2 72.2(4)
Si11 C30 U2 143.2(4)
C30 C31 C32 137.7(7)
C30 C31 U2 76.9(4)
C32 C31 U2 74.3(4)
C25 C32 C31 132.3(7)
C25 C32 Si10 112.8(5)
C31 C32 Si10 114.5(5)
C25 C32 U2 73.3(4)
C31 C32 U2 74.8(4)
Si10 C32 U2 140.0(3)

loop_
_geom_bond_atom_site_label_1
_geom_bond_atom_site_label_2
_geom_bond_distance
U1 C4 2.643(7)
U1 C5 2.649(7)
U1 C9 2.656(8)
U1 C14 2.661(7)
U1 C13 2.666(7)
U1 C8 2.666(7)
U1 C7 2.668(7)
U1 C3 2.675(7)
U1 C2 2.675(7)
U1 C16 2.677(7)
U1 C11 2.678(8)
U1 C10 2.689(7)
U2 C25 2.639(6)
U2 C24 2.647(7)
U2 C26 2.658(7)
U2 C29 2.662(7)
U2 C18 2.666(7)
U2 C20 2.668(7)
U2 C23 2.671(7)
U2 C32 2.673(7)
U2 C31 2.679(7)
U2 C17 2.680(7)
U2 C21 2.683(7)
U2 C28 2.685(7)
Si1 C33 1.842(9)
Si1 C35 1.851(10)
Si1 C34 1.887(11)
Si1 C1 1.893(7)
Si2 C37 1.847(10)
Si2 C38 1.859(11)
Si2 C36 1.874(12)
Si2 C3 1.884(8)
Si3 C40 1.835(10)
Si3 C41X 1.846(10)
Si3 C39X 1.862(11)
Si3 C41 1.870(10)
Si3 C39 1.885(10)
Si3 C40X 1.891(10)
Si3 C6 1.871(8)
Si4 C42 1.815(10)
Si4 C44X 1.826(10)
Si4 C43X 1.865(10)
Si4 C44 1.867(9)
Si4 C43 1.868(10)
Si4 C42X 1.880(10)
Si4 C15 1.895(7)
Si5 C47 1.844(12)
Si5 C46 1.854(9)
Si5 C45 1.885(11)
Si5 C12 1.894(8)
Si6 C50X 1.827(11)
Si6 C48 1.828(11)
Si6 C49X 1.843(11)
Si6 C49 1.855(11)
Si6 C50 1.862(11)
Si6 C48X 1.868(11)
Si6 C10 1.878(8)
Si7 C53 1.826(12)
Si7 C51 1.840(10)
Si7 C52 1.870(14)
Si7 C22 1.881(7)
Si8 C56 1.850(11)
Si8 C55 1.859(12)
Si8 C17 1.874(7)
Si8 C54 1.873(11)
Si9 C57 1.827(9)
Si9 C59 1.857(12)
Si9 C58 1.857(11)
Si9 C19 1.888(7)
Si10 C60 1.847(12)
Si10 C61 1.858(9)
Si10 C62 1.866(10)
Si10 C32 1.895(7)
Si11 C64X 1.844(10)
Si11 C63 1.848(10)
Si11 C63X 1.848(10)
Si11 C64 1.849(10)
Si11 C65 1.849(10)
Si11 C65X 1.857(10)
Si11 C30 1.893(7)
Si12 C68 1.839(9)
Si12 C67 1.856(9)
Si12 C66X 1.857(9)
Si12 C67X 1.859(9)
Si12 C66 1.870(9)
Si12 C68X 1.875(9)
Si12 C27 1.890(7)
C1 C8 1.409(10)
C1 C2 1.413(10)
C2 C3 1.426(10)
C3 C4 1.412(11)
C4 C5 1.404(11)
C5 C6 1.402(11)
C6 C7 1.412(10)
C7 C8 1.418(10)
C9 C16 1.406(10)
C9 C10 1.426(11)
C10 C11 1.415(11)
C11 C12 1.414(11)
C12 C13 1.434(10)
C13 C14 1.414(10)
C14 C15 1.402(10)
C15 C16 1.424(10)
C17 C24 1.417(10)
C17 C18 1.424(10)
C18 C19 1.420(10)
C19 C20 1.444(10)
C20 C21 1.408(10)
C21 C22 1.410(10)
C22 C23 1.413(10)
C23 C24 1.399(10)
C25 C26 1.411(9)
C25 C32 1.413(10)
C26 C27 1.413(9)
C27 C28 1.425(10)
C28 C29 1.401(10)
C29 C30 1.424(10)
C30 C31 1.401(10)
C31 C32 1.423(10)
